data_1558826
loop_
_publ_author_name
'Biggins, Naomi'
'Ziebel, Michael E.'
'Gonzalez, Miguel'
'Long, Jeffrey R.'

_publ_section_title
;
 Crystallographic Characterization of the Metal--Organic Framework
 Fe2(bdp)3 upon Reductive Cation Insertion
;
_journal_name_full 'Chemical Science'
_journal_paper_doi 10.1039/D0SC03383A
_journal_year 2020
_chemical_formula_moiety '0.13(C288 H192 Fe16 N96), 2(Li)'
_chemical_formula_sum 'C36 H24 Fe2 Li2 N12'
_chemical_formula_weight 750.25
_chemical_name_common Li2Fe2(bdp)3
_chemical_name_systematic Li2Fe2(bdp)3
_space_group_crystal_system orthorhombic
_space_group_IT_number 70
_space_group_name_Hall '-F 2uv 2vw'
_space_group_name_H-M_alt 'F d d d :2'
_atom_sites_solution_hydrogens geom
_atom_sites_solution_primary dual
_audit_creation_date 2020-07-20
_audit_creation_method
;
Olex2 1.2
(compiled May 18 2018 14:05:52 for OlexSys, GUI svn.r5506)
;
_audit_update_record
;
2020-07-21 deposited with the CCDC.	2020-08-10 downloaded from the CCDC.
;
_cell_angle_alpha 90
_cell_angle_beta 90
_cell_angle_gamma 90
_cell_formula_units_Z 8
_cell_length_a 7.0748(3)
_cell_length_b 26.4454(9)
_cell_length_c 45.3279(17)
_cell_measurement_reflns_used 6399
_cell_measurement_temperature 100(2)
_cell_measurement_theta_max 27.12
_cell_measurement_theta_min 3.16
_cell_volume 8480.7(6)
_computing_cell_refinement 'SAINT V8.38A (Bruker-AXS, Madison WI, 2016)'
_computing_data_collection 'Bruker APEX3 Bruker-AXS, Madison WI'
_computing_data_reduction 'SAINT V8.38A (Bruker-AXS, Madison WI, 2016)'
_computing_molecular_graphics 'Olex2 (Dolomanov et al., 2009)'
_computing_publication_material 'Olex2 (Dolomanov et al., 2009)'
_computing_structure_refinement 'ShelXL (Sheldrick, 2015)'
_computing_structure_solution 'ShelXT (Sheldrick, 2015)'
_diffrn_ambient_temperature 100(2)
_diffrn_measured_fraction_theta_full 0.998
_diffrn_measured_fraction_theta_max 0.998
_diffrn_measurement_device_type 'Bruker D8 with PHOTON II detector'
_diffrn_measurement_method '\f and \w scans'
_diffrn_radiation_monochromator 'silicon 111'
_diffrn_radiation_type synchrotron
_diffrn_radiation_wavelength 0.7288
_diffrn_reflns_av_R_equivalents 0.1160
_diffrn_reflns_av_unetI/netI 0.0547
_diffrn_reflns_Laue_measured_fraction_full 0.998
_diffrn_reflns_Laue_measured_fraction_max 0.998
_diffrn_reflns_limit_h_max 8
_diffrn_reflns_limit_h_min -8
_diffrn_reflns_limit_k_max 31
_diffrn_reflns_limit_k_min -31
_diffrn_reflns_limit_l_max 54
_diffrn_reflns_limit_l_min -54
_diffrn_reflns_number 31535
_diffrn_reflns_point_group_measured_fraction_full 0.998
_diffrn_reflns_point_group_measured_fraction_max 0.998
_diffrn_reflns_theta_full 25.930
_diffrn_reflns_theta_max 26.038
_diffrn_reflns_theta_min 3.091
_diffrn_source 'Advanced Light Source station 12.2.1'
_diffrn_standards_number 0
_exptl_absorpt_coefficient_mu 0.768
_exptl_absorpt_correction_T_max 0.984
_exptl_absorpt_correction_T_min 0.864
_exptl_absorpt_correction_type multi-scan
_exptl_absorpt_process_details
;
SADABS-2016/2 (Bruker,2016) was used for absorption correction.
wR2(int) was 0.1704 before and 0.0899 after correction.
The Ratio of minimum to maximum transmission is 0.8776.
The \l/2 correction factor is Not present.
;
_exptl_crystal_colour 'dark yellow'
_exptl_crystal_density_diffrn 1.175
_exptl_crystal_density_method 'not measured'
_exptl_crystal_description 'tapered rod'
_exptl_crystal_F_000 3056
_exptl_crystal_size_max 0.049
_exptl_crystal_size_mid 0.021
_exptl_crystal_size_min 0.021
_refine_diff_density_max 1.166
_refine_diff_density_min -0.491
_refine_diff_density_rms 0.157
_refine_ls_extinction_method none
_refine_ls_goodness_of_fit_ref 1.166
_refine_ls_hydrogen_treatment constr
_refine_ls_matrix_type full
_refine_ls_number_parameters 149
_refine_ls_number_reflns 1957
_refine_ls_number_restraints 37
_refine_ls_restrained_S_all 1.156
_refine_ls_R_factor_all 0.0731
_refine_ls_R_factor_gt 0.0599
_refine_ls_shift/su_max 0.000
_refine_ls_shift/su_mean 0.000
_refine_ls_structure_factor_coef Fsqd
_refine_ls_weighting_details 'w=1/[\s^2^(Fo^2^)+(0.0916P)^2^+121.8183P] where P=(Fo^2^+2Fc^2^)/3'
_refine_ls_weighting_scheme calc
_refine_ls_wR_factor_gt 0.1766
_refine_ls_wR_factor_ref 0.1918
_reflns_Friedel_coverage 0.000
_reflns_number_gt 1597
_reflns_number_total 1957
_reflns_threshold_expression 'I > 2\s(I)'
_cod_data_source_file d0sc03383a2.cif
_cod_data_source_block Li2Fe2(bdp)3
_cod_original_sg_symbol_H-M 'F d d d'
_cod_database_code 1558826
_shelx_shelxl_version_number 2018/3
_shelx_space_group_comment
;
The symmetry employed for this shelxl refinement is uniquely defined
by the following loop, which should always be used as a source of
symmetry information in preference to the above space-group names.
They are only intended as comments.
;
_shelx_estimated_absorpt_t_max 0.984
_shelx_estimated_absorpt_t_min 0.963
_olex2_refinement_description
;
1. Fixed Uiso
 At 1.2 times of:
  All C(H) groups
2. Rigid bond restraints
 C4, C5
 with sigma for 1-2 distances of 0.005 and sigma for 1-3 distances of 0.005
 C9, C12, C13, C10, C11
 with sigma for 1-2 distances of 0.005 and sigma for 1-3 distances of 0.005
3. Uiso/Uaniso restraints and constraints
C12 \\sim C13 \\sim C10 \\sim C11: within 2A with sigma of 0.04 and sigma for
terminal atoms of 0.08
C4 \\sim C5: within 2A with sigma of 0.02 and sigma for terminal atoms of 0.04
C9 \\sim C12 \\sim C13 \\sim C10 \\sim C11: within 2A with sigma of 0.02 and
sigma for terminal atoms of 0.04
4. Others
 Sof(C10)=Sof(H10)=Sof(C11)=Sof(H11)=1-FVAR(1)
 Sof(C12)=Sof(H12)=Sof(C13)=Sof(H13)=FVAR(1)
 Sof(C5)=Sof(H5)=1-FVAR(2)
 Sof(C4)=Sof(H4)=FVAR(2)
5.a Aromatic/amide H refined with riding coordinates:
 C1(H1), C6(H6), C7(H7), C12(H12), C13(H13), C10(H10), C11(H11), C4(H4), C5(H5)
;
_olex2_submission_special_instructions 'No special instructions were received'

loop_
_space_group_symop_operation_xyz
'x, y, z'
'-x+3/4, -y+3/4, z'
'-x+3/4, y, -z+3/4'
'x, -y+3/4, -z+3/4'
'x, y+1/2, z+1/2'
'-x+3/4, -y+5/4, z+1/2'
'-x+3/4, y+1/2, -z+5/4'
'x, -y+5/4, -z+5/4'
'x+1/2, y, z+1/2'
'-x+5/4, -y+3/4, z+1/2'
'-x+5/4, y, -z+5/4'
'x+1/2, -y+3/4, -z+5/4'
'x+1/2, y+1/2, z'
'-x+5/4, -y+5/4, z'
'-x+5/4, y+1/2, -z+3/4'
'x+1/2, -y+5/4, -z+3/4'
'-x, -y, -z'
'x-3/4, y-3/4, -z'
'x-3/4, -y, z-3/4'
'-x, y-3/4, z-3/4'
'-x, -y+1/2, -z+1/2'
'x-3/4, y-1/4, -z+1/2'
'x-3/4, -y+1/2, z-1/4'
'-x, y-1/4, z-1/4'
'-x+1/2, -y, -z+1/2'
'x-1/4, y-3/4, -z+1/2'
'x-1/4, -y, z-1/4'
'-x+1/2, y-3/4, z-1/4'
'-x+1/2, -y+1/2, -z'
'x-1/4, y-1/4, -z'
'x-1/4, -y+1/2, z-3/4'
'-x+1/2, y-1/4, z-3/4'

loop_
_atom_site_label
_atom_site_type_symbol
_atom_site_fract_x
_atom_site_fract_y
_atom_site_fract_z
_atom_site_U_iso_or_equiv
_atom_site_adp_type
_atom_site_occupancy
_atom_site_site_symmetry_order
_atom_site_calc_flag
_atom_site_refinement_flags_posn
_atom_site_refinement_flags_adp
_atom_site_refinement_flags_occupancy
_atom_site_disorder_assembly
_atom_site_disorder_group
Fe1 Fe 0.625000 0.625000 0.37142(2) 0.0071(3) Uani 1 2 d S T P . .
N1 N 0.7812(5) 0.56442(12) 0.37160(7) 0.0114(7) Uani 1 1 d . . . . .
N2 N 0.4611(5) 0.59481(12) 0.34200(7) 0.0116(7) Uani 1 1 d . . . . .
N3 N 0.2708(5) 0.59328(12) 0.34666(7) 0.0118(7) Uani 1 1 d . . . . .
C1 C 0.7244(6) 0.51659(15) 0.36967(9) 0.0151(9) Uani 1 1 d . . . . .
H1 H 0.598979 0.506236 0.365282 0.018 Uiso 1 1 calc R . . . .
C2 C 0.875000 0.4838(2) 0.375000 0.0171(13) Uani 1 2 d S T P B .
C3 C 0.875000 0.4284(2) 0.375000 0.0199(13) Uani 1 2 d S T P . .
C6 C 0.4956(6) 0.57165(16) 0.31635(9) 0.0169(9) Uani 1 1 d . . . . .
H6 H 0.617355 0.567678 0.307804 0.020 Uiso 1 1 calc R . . . .
C7 C 0.1913(6) 0.56903(16) 0.32415(9) 0.0161(9) Uani 1 1 d . . . . .
H7 H 0.059657 0.562782 0.322207 0.019 Uiso 1 1 calc R . . . .
C8 C 0.3274(6) 0.55412(18) 0.30388(9) 0.0190(10) Uani 1 1 d . . . . .
C9 C 0.2903(7) 0.52668(19) 0.27634(10) 0.0250(10) Uani 1 1 d . U . . .
C12 C 0.1139(16) 0.5298(7) 0.2628(3) 0.025(3) Uani 0.58(3) 1 d . U . A 1
H12 H 0.019166 0.550580 0.271390 0.030 Uiso 0.58(3) 1 calc R . . A 1
C13 C 0.0728(17) 0.5035(6) 0.2372(3) 0.024(3) Uani 0.58(3) 1 d . U . A 1
H13 H -0.049739 0.505946 0.228741 0.029 Uiso 0.58(3) 1 calc R . . A 1
C10 C 0.423(3) 0.5207(12) 0.2553(5) 0.037(5) Uani 0.42(3) 1 d . U . A 2
H10 H 0.546223 0.533985 0.258762 0.044 Uiso 0.42(3) 1 calc R . . A 2
C11 C 0.388(3) 0.4953(12) 0.2283(5) 0.042(6) Uani 0.42(3) 1 d . U . A 2
H11 H 0.482694 0.493201 0.213542 0.051 Uiso 0.42(3) 1 calc R . . A 2
C4 C 0.713(3) 0.4015(8) 0.3805(8) 0.034(4) Uani 0.57(6) 1 d . U . B -1
H4 H 0.597599 0.419208 0.383255 0.041 Uiso 0.57(6) 1 calc R . . B -1
C5 C 0.714(3) 0.3496(10) 0.3823(9) 0.029(5) Uani 0.43(6) 1 d . U . B -1
H5 H 0.603543 0.332399 0.388570 0.034 Uiso 0.43(6) 1 calc R . . B -1
Li1 Li 0.375000 0.375000 0.2892(7) 0.115(10) Uani 1 2 d S T P . .

loop_
_atom_site_aniso_label
_atom_site_aniso_U_11
_atom_site_aniso_U_22
_atom_site_aniso_U_33
_atom_site_aniso_U_23
_atom_site_aniso_U_13
_atom_site_aniso_U_12
Fe1 0.0091(5) 0.0057(5) 0.0064(4) 0.000 0.000 -0.0001(3)
N1 0.0118(17) 0.0096(16) 0.0129(16) -0.0012(12) -0.0003(13) -0.0006(14)
N2 0.0101(17) 0.0130(17) 0.0118(17) -0.0011(13) 0.0022(13) 0.0008(14)
N3 0.0128(17) 0.0129(17) 0.0097(16) -0.0013(13) -0.0014(13) -0.0009(14)
C1 0.016(2) 0.0088(19) 0.020(2) 0.0011(15) -0.0007(17) -0.0014(17)
C2 0.017(3) 0.013(3) 0.022(3) 0.000 0.001(2) 0.000
C3 0.018(3) 0.011(3) 0.031(3) 0.000 0.000(3) 0.000
C6 0.015(2) 0.022(2) 0.0131(19) -0.0062(16) 0.0012(17) -0.0005(18)
C7 0.016(2) 0.021(2) 0.0117(19) -0.0066(16) -0.0030(16) -0.0010(18)
C8 0.018(2) 0.027(2) 0.012(2) -0.0085(18) -0.0005(17) 0.0025(19)
C9 0.025(2) 0.033(3) 0.017(2) -0.0124(19) -0.0023(18) -0.002(2)
C12 0.020(4) 0.037(7) 0.018(5) -0.016(4) -0.002(3) 0.012(4)
C13 0.024(5) 0.026(7) 0.021(5) -0.013(4) -0.007(3) 0.011(5)
C10 0.024(6) 0.054(12) 0.033(7) -0.022(8) 0.005(5) -0.013(8)
C11 0.034(8) 0.061(14) 0.032(8) -0.026(10) 0.012(6) -0.016(8)
C4 0.026(6) 0.014(4) 0.062(13) -0.004(9) 0.008(7) 0.006(4)
C5 0.014(7) 0.013(4) 0.059(15) 0.001(11) 0.014(8) 0.001(5)
Li1 0.15(3) 0.070(15) 0.13(2) 0.000 0.000 -0.042(16)

loop_
_atom_type_symbol
_atom_type_description
_atom_type_scat_dispersion_real
_atom_type_scat_dispersion_imag
_atom_type_scat_source
C C 0.0034 0.0017 'ANOMDisVal Program in PLATON Spek, A. L. J. Appl. Crystallogr. 2003, 36, 7-13'
H H 0.0000 0.0000 'ANOMDisVal Program in PLATON Spek, A. L. J. Appl. Crystallogr. 2003, 36, 7-13'
Fe Fe 0.3511 0.8892 'ANOMDisVal Program in PLATON Spek, A. L. J. Appl. Crystallogr. 2003, 36, 7-13'
Li Li 0.0004 0.0001 'ANOMDisVal Program in PLATON Spek, A. L. J. Appl. Crystallogr. 2003, 36, 7-13'
N N 0.0065 0.0035 'ANOMDisVal Program in PLATON Spek, A. L. J. Appl. Crystallogr. 2003, 36, 7-13'

loop_
_geom_angle_atom_site_label_1
_geom_angle_atom_site_label_2
_geom_angle_atom_site_label_3
_geom_angle
_geom_angle_site_symmetry_1
_geom_angle_site_symmetry_3
_geom_angle_publ_flag
N1 Fe1 N1 179.52(19) 14 . ?
N1 Fe1 N3 92.87(14) 14 3 ?
N1 Fe1 N3 86.77(14) . 3 ?
N1 Fe1 N3 86.78(14) 14 16 ?
N1 Fe1 N3 92.87(14) . 16 ?
N2 Fe1 N1 90.12(14) . 14 ?
N2 Fe1 N1 90.20(14) 14 14 ?
N2 Fe1 N1 90.20(14) . . ?
N2 Fe1 N1 90.13(14) 14 . ?
N2 Fe1 N2 93.1(2) 14 . ?
N2 Fe1 N3 174.92(14) 14 3 ?
N2 Fe1 N3 90.95(14) . 3 ?
N2 Fe1 N3 90.95(14) 14 16 ?
N2 Fe1 N3 174.92(14) . 16 ?
N3 Fe1 N3 85.19(19) 16 3 ?
N1 N1 Fe1 123.65(11) 3_655 . ?
C1 N1 Fe1 127.7(3) . . ?
C1 N1 N1 108.0(2) . 3_655 ?
N3 N2 Fe1 119.7(2) . . ?
C6 N2 Fe1 132.7(3) . . ?
C6 N2 N3 107.6(3) . . ?
N2 N3 Fe1 128.3(2) . 3 ?
C7 N3 Fe1 123.3(3) . 3 ?
C7 N3 N2 108.2(3) . . ?
N1 C1 H1 124.8 . . ?
N1 C1 C2 110.5(4) . . ?
C2 C1 H1 124.8 . . ?
C1 C2 C1 103.0(5) 3_655 . ?
C1 C2 C3 128.5(3) 3_655 . ?
C1 C2 C3 128.5(3) . . ?
C4 C3 C2 121.2(8) . . ?
C4 C3 C5 111.3(8) . 2_655 ?
C5 C3 C2 122.0(11) 2_655 . ?
N2 C6 H6 124.8 . . ?
N2 C6 C8 110.4(4) . . ?
C8 C6 H6 124.8 . . ?
N3 C7 H7 124.7 . . ?
N3 C7 C8 110.6(4) . . ?
C8 C7 H7 124.7 . . ?
C6 C8 C9 131.3(4) . . ?
C7 C8 C6 103.2(4) . . ?
C7 C8 C9 125.4(4) . . ?
C12 C9 C8 120.3(6) . . ?
C12 C9 C13 117.5(7) . 25_565 ?
C12 C9 C11 32.3(10) . 25_565 ?
C13 C9 C8 122.2(6) 25_565 . ?
C13 C9 C11 108.7(9) 25_565 25_565 ?
C10 C9 C8 122.3(8) . . ?
C10 C9 C11 118.2(10) . 25_565 ?
C11 C9 C8 119.5(7) 25_565 . ?
C9 C12 H12 119.1 . . ?
C13 C12 C9 121.8(8) . . ?
C13 C12 H12 119.1 . . ?
C9 C13 H13 119.7 25_565 . ?
C12 C13 C9 120.7(9) . 25_565 ?
C12 C13 H13 119.7 . . ?
C9 C10 H10 118.7 . . ?
C9 C10 C11 122.7(13) . . ?
C11 C10 H10 118.7 . . ?
C9 C11 C10 119.0(13) 25_565 . ?
C9 C11 H11 120.5 25_565 . ?
C10 C11 H11 120.5 . . ?
C3 C4 H4 119.2 . . ?
C3 C4 C5 122(2) . . ?
C5 C4 H4 119.2 . . ?
C3 C5 H5 119.3 4 . ?
C4 C5 C3 121(2) . 4 ?
C4 C5 H5 119.3 . . ?

loop_
_geom_bond_atom_site_label_1
_geom_bond_atom_site_label_2
_geom_bond_distance
_geom_bond_site_symmetry_2
_geom_bond_publ_flag
Fe1 N1 1.946(3) . ?
Fe1 N1 1.946(3) 14 ?
Fe1 N2 1.939(3) . ?
Fe1 N2 1.939(3) 14 ?
Fe1 N3 1.965(3) 3 ?
Fe1 N3 1.965(3) 16 ?
N1 N1 1.362(7) 3_655 ?
N1 C1 1.330(5) . ?
N2 N3 1.363(5) . ?
N2 C6 1.337(5) . ?
N3 C7 1.330(5) . ?
C1 H1 0.9500 . ?
C1 C2 1.395(6) . ?
C2 C3 1.465(9) . ?
C3 C4 1.370(19) . ?
C3 C5 1.40(2) 2_655 ?
C6 H6 0.9500 . ?
C6 C8 1.397(6) . ?
C7 H7 0.9500 . ?
C7 C8 1.388(6) . ?
C8 C9 1.467(6) . ?
C9 C12 1.393(11) . ?
C9 C13 1.396(11) 25_565 ?
C9 C10 1.349(17) . ?
C9 C11 1.402(17) 25_565 ?
C12 H12 0.9500 . ?
C12 C13 1.385(13) . ?
C13 H13 0.9500 . ?
C10 H10 0.9500 . ?
C10 C11 1.42(2) . ?
C11 H11 0.9500 . ?
C4 H4 0.9500 . ?
C4 C5 1.377(13) . ?
C5 H5 0.9500 . ?
